data_7239511
loop_
_publ_author_name
'Bai, Songyan'
'Sheng, Tianlu'
'Tan, Chunhong'
'Zhu, Qilong'
'Huang, Yihui'
'Jiang, Hao'
'Hu, Shengmin'
'Fu, Ruibiao'
'Wu, Xintao'

_publ_section_title
;
 Distinct anion sensing by a 2D self-assembled Cu(\i)-based metal--organic
 polymer with versatile visual colorimetric responses and efficient
 selective separations via anion exchange
;
_journal_issue 9
_journal_name_full 'Journal of Materials Chemistry A'
_journal_page_first 2970
_journal_paper_doi 10.1039/c3ta01580g
_journal_volume 1
_journal_year 2013
_chemical_formula_sum 'C58 H58 Cu4 N12 O16'
_chemical_formula_weight 1433.32
_space_group_IT_number 1
_space_group_name_Hall 'P 1'
_space_group_name_H-M_alt 'P 1'
_symmetry_cell_setting triclinic
_symmetry_space_group_name_H-M 'P 1'
_atom_sites_solution_hydrogens geom
_atom_sites_solution_primary direct
_atom_sites_solution_secondary difmap
_audit_creation_method SHELXL-97
_cell_angle_alpha 82.065(13)
_cell_angle_beta 77.497(9)
_cell_angle_gamma 82.299(13)
_cell_formula_units_Z 1
_cell_length_a 9.1100(3)
_cell_length_b 10.3806(7)
_cell_length_c 16.1429(10)
_cell_measurement_reflns_used 3898
_cell_measurement_temperature 298(2)
_cell_measurement_theta_max 27.5011
_cell_measurement_theta_min 2.4060
_cell_volume 1467.53(16)
_computing_structure_refinement 'SHELXL-97 (Sheldrick, 1997)'
_computing_structure_solution 'SHELXS-97 (Sheldrick, 1990)'
_diffrn_ambient_temperature 298(2)
_diffrn_detector_area_resol_mean 14.6306
_diffrn_measured_fraction_theta_full 0.990
_diffrn_measured_fraction_theta_max 0.990
_diffrn_measurement_device_type 'Mercury70 (2x2 bin mode)'
_diffrn_measurement_method CCD_Profile_fitting
_diffrn_radiation_monochromator graphite
_diffrn_radiation_source 'fine-focus sealed tube'
_diffrn_radiation_type MoK\a
_diffrn_radiation_wavelength 0.71073
_diffrn_reflns_av_R_equivalents 0.0160
_diffrn_reflns_av_sigmaI/netI 0.0406
_diffrn_reflns_limit_h_max 11
_diffrn_reflns_limit_h_min -11
_diffrn_reflns_limit_k_max 13
_diffrn_reflns_limit_k_min -13
_diffrn_reflns_limit_l_max 20
_diffrn_reflns_limit_l_min -20
_diffrn_reflns_number 16907
_diffrn_reflns_theta_full 27.50
_diffrn_reflns_theta_max 27.50
_diffrn_reflns_theta_min 2.41
_exptl_absorpt_coefficient_mu 1.511
_exptl_absorpt_correction_T_max 0.7520
_exptl_absorpt_correction_T_min 0.7038
_exptl_absorpt_correction_type multi-scan
_exptl_crystal_colour Red
_exptl_crystal_density_diffrn 1.622
_exptl_crystal_density_method 'not measured'
_exptl_crystal_description Brick
_exptl_crystal_F_000 734
_exptl_crystal_size_max 0.25
_exptl_crystal_size_mid 0.20
_exptl_crystal_size_min 0.20
_refine_diff_density_max 0.946
_refine_diff_density_min -0.525
_refine_diff_density_rms 0.059
_refine_ls_abs_structure_details 'Flack H D (1983), Acta Cryst. A39, 876-881'
_refine_ls_abs_structure_Flack -0.002(9)
_refine_ls_extinction_method none
_refine_ls_goodness_of_fit_ref 1.032
_refine_ls_hydrogen_treatment mixed
_refine_ls_matrix_type full
_refine_ls_number_parameters 796
_refine_ls_number_reflns 12212
_refine_ls_number_restraints 9
_refine_ls_restrained_S_all 1.036
_refine_ls_R_factor_all 0.0463
_refine_ls_R_factor_gt 0.0378
_refine_ls_shift/su_max 0.001
_refine_ls_shift/su_mean 0.000
_refine_ls_structure_factor_coef Fsqd
_refine_ls_weighting_details 'calc w=1/[\s^2^(Fo^2^)+(0.0521P)^2^+0.0000P] where P=(Fo^2^+2Fc^2^)/3'
_refine_ls_weighting_scheme calc
_refine_ls_wR_factor_gt 0.0915
_refine_ls_wR_factor_ref 0.0969
_reflns_number_gt 10337
_reflns_number_total 12212
_reflns_threshold_expression >2sigma(I)
_cod_data_source_file c3ta01580g.txt
_cod_data_source_block a
_cod_depositor_comments
;
The following automatic conversions were performed:

data item '_exptl_absorpt_correction_type' value 'Multi-scan' was
changed to 'multi-scan' in accordance with the
/home/saulius/struct/COD-crude-data/automatic-downloads/DataCite-retrospective/RSC/depositions/lib/dictionaries/cif_core.dic
dictionary named 'cif_core.dic' version 2.4.2 last updated on
2011-04-26.

Automatic conversion script
Id: cif_fix_values 6909 2019-04-08 15:41:33Z antanas 
;
_cod_original_cell_volume 1467.53(14)
_cod_original_sg_symbol_H-M P1
_cod_database_code 7239511

loop_
_symmetry_equiv_pos_as_xyz
'x, y, z'

loop_
_atom_site_label
_atom_site_type_symbol
_atom_site_fract_x
_atom_site_fract_y
_atom_site_fract_z
_atom_site_U_iso_or_equiv
_atom_site_adp_type
_atom_site_occupancy
_atom_site_symmetry_multiplicity
_atom_site_calc_flag
_atom_site_refinement_flags
Cu1 Cu 0.18297(4) -0.11307(4) 0.36392(3) 0.03571(12) Uani 1 1 d .
Cu2 Cu -0.03516(5) -0.00528(4) 0.23196(3) 0.04123(14) Uani 1 1 d .
Cu3 Cu -0.80783(5) -0.30666(5) 0.86843(3) 0.04253(14) Uani 1 1 d .
Cu4 Cu -1.02137(4) -0.17478(4) 0.74070(3) 0.03844(13) Uani 1 1 d .
C1 C -0.0098(4) 0.3784(3) 0.4628(2) 0.0364(8) Uani 1 1 d .
C2 C 0.1306(4) 0.4067(4) 0.4696(2) 0.0397(9) Uani 1 1 d .
H2A H 0.1913 0.4470 0.4218 0.048 Uiso 1 1 calc R
C3 C 0.1846(4) 0.3784(4) 0.5436(2) 0.0388(8) Uani 1 1 d .
H3A H 0.2798 0.3996 0.5452 0.047 Uiso 1 1 calc R
C4 C 0.0956(4) 0.3167(3) 0.6174(2) 0.0350(8) Uani 1 1 d .
C5 C -0.0455(5) 0.2876(4) 0.6117(3) 0.0432(9) Uani 1 1 d .
H5A H -0.1068 0.2480 0.6596 0.052 Uiso 1 1 calc R
C6 C -0.0971(4) 0.3167(4) 0.5353(2) 0.0429(9) Uani 1 1 d .
H6A H -0.1915 0.2945 0.5326 0.052 Uiso 1 1 calc R
C7 C -0.0745(5) 0.4181(4) 0.3835(3) 0.0455(9) Uani 1 1 d .
H7A H -0.1474 0.3586 0.3824 0.055 Uiso 1 1 calc R
H7B H -0.1283 0.5050 0.3868 0.055 Uiso 1 1 calc R
C8 C 0.1619(4) 0.2836(4) 0.6966(2) 0.0392(8) Uani 1 1 d .
H8A H 0.2212 0.1988 0.6943 0.047 Uiso 1 1 calc R
H8B H 0.2295 0.3478 0.6975 0.047 Uiso 1 1 calc R
C9 C 0.1009(5) 0.5254(4) 0.2636(3) 0.0380(9) Uani 1 1 d .
C10 C 0.2049(6) 0.4925(4) 0.1822(3) 0.0464(11) Uani 1 1 d .
H10A H 0.3088 0.5001 0.1846 0.056 Uiso 1 1 calc R
H10B H 0.1784 0.5510 0.1341 0.056 Uiso 1 1 calc R
C11 C 0.1851(7) 0.3540(4) 0.1738(3) 0.0686(15) Uani 1 1 d .
H11A H 0.2818 0.3005 0.1674 0.082 Uiso 1 1 calc R
H11B H 0.1423 0.3508 0.1242 0.082 Uiso 1 1 calc R
C12 C 0.0765(5) 0.3033(3) 0.2565(2) 0.0418(9) Uani 1 1 d .
H12A H -0.0145 0.2793 0.2420 0.050 Uiso 1 1 calc R
C13 C 0.1515(5) 0.1859(3) 0.3067(2) 0.0316(8) Uani 1 1 d .
C14 C -0.0479(4) 0.3993(4) 0.7978(3) 0.0446(9) Uani 1 1 d .
H14A H -0.1090 0.4284 0.7542 0.054 Uiso 1 1 calc R
C15 C -0.1530(6) 0.3546(5) 0.8820(3) 0.0700(15) Uani 1 1 d .
H15A H -0.1624 0.4162 0.9234 0.084 Uiso 1 1 calc R
H15B H -0.2529 0.3463 0.8727 0.084 Uiso 1 1 calc R
C16 C -0.0775(7) 0.2239(5) 0.9120(3) 0.0627(14) Uani 1 1 d .
H16A H -0.0287 0.2318 0.9586 0.075 Uiso 1 1 calc R
H16B H -0.1513 0.1614 0.9318 0.075 Uiso 1 1 calc R
C17 C 0.0372(6) 0.1802(4) 0.8369(3) 0.0463(11) Uani 1 1 d .
C18 C 0.0408(6) 0.5087(4) 0.8043(3) 0.0546(14) Uani 1 1 d .
C19 C -0.2282(4) -0.1958(3) 0.5955(2) 0.0247(8) Uani 1 1 d .
C20 C -0.3645(4) -0.2230(4) 0.6637(2) 0.0272(8) Uani 1 1 d .
C21 C -0.1989(5) -0.0681(4) 0.5628(3) 0.0317(9) Uani 1 1 d .
H21A H -0.2606 0.0028 0.5853 0.038 Uiso 1 1 calc R
C22 C -0.0756(5) -0.0487(4) 0.4958(3) 0.0312(9) Uani 1 1 d .
H22A H -0.0577 0.0370 0.4748 0.037 Uiso 1 1 calc R
C23 C -0.0101(5) -0.2677(4) 0.4924(3) 0.0353(10) Uani 1 1 d .
H23A H 0.0538 -0.3370 0.4691 0.042 Uiso 1 1 calc R
C24 C -0.1308(5) -0.2954(4) 0.5590(3) 0.0347(10) Uani 1 1 d .
H24A H -0.1459 -0.3819 0.5791 0.042 Uiso 1 1 calc R
C25 C -0.4659(5) -0.1193(4) 0.6980(3) 0.0307(10) Uani 1 1 d .
H25A H -0.4486 -0.0327 0.6797 0.037 Uiso 1 1 calc R
C26 C -0.5916(5) -0.1495(4) 0.7595(3) 0.0320(9) Uani 1 1 d .
H26A H -0.6565 -0.0808 0.7829 0.038 Uiso 1 1 calc R
C27 C -0.5282(5) -0.3702(4) 0.7547(3) 0.0385(10) Uani 1 1 d .
H27A H -0.5497 -0.4558 0.7732 0.046 Uiso 1 1 calc R
C28 C -0.3961(5) -0.3490(4) 0.6941(3) 0.0367(10) Uani 1 1 d .
H28A H -0.3299 -0.4196 0.6744 0.044 Uiso 1 1 calc R
C29 C 0.6383(4) -0.2078(4) 0.1644(2) 0.0270(8) Uani 1 1 d .
C30 C 0.7793(4) -0.2332(4) 0.0976(2) 0.0270(8) Uani 1 1 d .
C31 C 0.5745(4) -0.0806(4) 0.1778(3) 0.0310(9) Uani 1 1 d .
H31A H 0.6199 -0.0098 0.1457 0.037 Uiso 1 1 calc R
C32 C 0.4454(5) -0.0597(4) 0.2380(3) 0.0332(9) Uani 1 1 d .
H32A H 0.4070 0.0262 0.2463 0.040 Uiso 1 1 calc R
C33 C 0.4313(5) -0.2780(4) 0.2743(3) 0.0324(9) Uani 1 1 d .
H33A H 0.3829 -0.3465 0.3077 0.039 Uiso 1 1 calc R
C34 C 0.5633(5) -0.3089(4) 0.2149(3) 0.0346(10) Uani 1 1 d .
H34A H 0.6008 -0.3958 0.2091 0.041 Uiso 1 1 calc R
C35 C 0.8514(5) -0.1310(4) 0.0474(3) 0.0346(10) Uani 1 1 d .
H35A H 0.8161 -0.0449 0.0567 0.042 Uiso 1 1 calc R
C36 C 0.9736(5) -0.1573(4) -0.0155(3) 0.0383(10) Uani 1 1 d .
H36A H 1.0201 -0.0871 -0.0478 0.046 Uiso 1 1 calc R
C37 C 0.9655(5) -0.3774(4) 0.0164(3) 0.0410(10) Uani 1 1 d .
H37A H 1.0058 -0.4627 0.0074 0.049 Uiso 1 1 calc R
C38 C 0.8394(5) -0.3587(4) 0.0813(3) 0.0400(10) Uani 1 1 d .
H38A H 0.7957 -0.4303 0.1136 0.048 Uiso 1 1 calc R
C39 C -0.4740(4) -0.0778(4) 0.4429(2) 0.0275(8) Uani 1 1 d .
C40 C -0.6089(4) -0.1019(4) 0.5109(2) 0.0289(8) Uani 1 1 d .
C41 C -0.7098(5) 0.0007(4) 0.5455(3) 0.0382(11) Uani 1 1 d .
H41A H -0.6960 0.0869 0.5236 0.046 Uiso 1 1 calc R
C42 C -0.8282(5) -0.0254(4) 0.6113(3) 0.0416(11) Uani 1 1 d .
H42A H -0.8928 0.0445 0.6333 0.050 Uiso 1 1 calc R
C43 C -0.7634(5) -0.2467(4) 0.6114(3) 0.0338(9) Uani 1 1 d .
H43A H -0.7825 -0.3319 0.6334 0.041 Uiso 1 1 calc R
C44 C -0.6422(5) -0.2284(4) 0.5454(3) 0.0359(10) Uani 1 1 d .
H44A H -0.5818 -0.3004 0.5235 0.043 Uiso 1 1 calc R
C45 C -0.4392(5) 0.0476(4) 0.4092(3) 0.0339(9) Uani 1 1 d .
H45A H -0.5030 0.1195 0.4288 0.041 Uiso 1 1 calc R
C46 C -0.3135(5) 0.0668(4) 0.3480(3) 0.0377(10) Uani 1 1 d .
H46A H -0.2938 0.1523 0.3274 0.045 Uiso 1 1 calc R
C47 C -0.2458(5) -0.1554(4) 0.3482(3) 0.0328(9) Uani 1 1 d .
H47A H -0.1784 -0.2255 0.3286 0.039 Uiso 1 1 calc R
C48 C -0.3729(5) -0.1813(4) 0.4096(3) 0.0328(10) Uani 1 1 d .
H48A H -0.3916 -0.2673 0.4288 0.039 Uiso 1 1 calc R
C49 C 0.3800(5) -0.0761(4) 0.0038(2) 0.0287(8) Uani 1 1 d .
C50 C 0.5201(4) -0.0980(4) -0.0592(2) 0.0294(8) Uani 1 1 d .
C51 C 0.2950(5) 0.0461(4) 0.0098(3) 0.0400(9) Uani 1 1 d .
H51A H 0.3234 0.1166 -0.0301 0.048 Uiso 1 1 calc R
C52 C 0.1698(5) 0.0629(4) 0.0741(3) 0.0403(9) Uani 1 1 d .
H52A H 0.1161 0.1456 0.0764 0.048 Uiso 1 1 calc R
C53 C 0.1971(5) -0.1523(4) 0.1279(3) 0.0341(9) Uani 1 1 d .
H53A H 0.1636 -0.2213 0.1676 0.041 Uiso 1 1 calc R
C54 C 0.3238(5) -0.1765(4) 0.0650(3) 0.0331(9) Uani 1 1 d .
H54A H 0.3727 -0.2610 0.0633 0.040 Uiso 1 1 calc R
C55 C 0.5962(5) 0.0074(4) -0.1065(3) 0.0389(11) Uani 1 1 d .
H55A H 0.5566 0.0932 -0.0985 0.047 Uiso 1 1 calc R
C56 C 0.7266(5) -0.0169(4) -0.1632(3) 0.0419(11) Uani 1 1 d .
H56A H 0.7733 0.0542 -0.1941 0.050 Uiso 1 1 calc R
C57 C 0.7213(5) -0.2400(4) -0.1322(3) 0.0343(9) Uani 1 1 d .
H57A H 0.7646 -0.3250 -0.1399 0.041 Uiso 1 1 calc R
C58 C 0.5871(5) -0.2242(4) -0.0747(3) 0.0357(9) Uani 1 1 d .
H58A H 0.5408 -0.2969 -0.0462 0.043 Uiso 1 1 calc R
N1 N 0.0376(4) 0.4186(3) 0.3035(2) 0.0376(7) Uani 1 1 d .
N2 N 0.0468(4) 0.2804(3) 0.77547(19) 0.0394(7) Uani 1 1 d .
N3 N 0.0180(4) -0.1445(3) 0.4601(2) 0.0301(8) Uani 1 1 d .
N4 N -0.6254(4) -0.2720(3) 0.7874(2) 0.0331(8) Uani 1 1 d .
N5 N 0.3709(4) -0.1564(3) 0.2856(2) 0.0316(7) Uani 1 1 d .
N6 N 1.0317(4) -0.2796(3) -0.0338(2) 0.0333(8) Uani 1 1 d .
N7 N -0.2151(4) -0.0325(4) 0.3154(2) 0.0333(8) Uani 1 1 d .
N8 N -0.8556(4) -0.1474(3) 0.6457(2) 0.0304(8) Uani 1 1 d .
N9 N 0.1212(4) -0.0340(3) 0.1338(2) 0.0334(8) Uani 1 1 d .
N10 N 0.7949(4) -0.1408(4) -0.1782(2) 0.0347(8) Uani 1 1 d .
N11 N -0.4545(4) 0.2668(4) 0.6530(3) 0.0578(10) Uani 1 1 d .
N12 N -0.2814(7) 0.2705(5) 0.1378(3) 0.0818(14) Uani 1 1 d .
O1 O 0.0941(3) 0.0802(2) 0.31138(17) 0.0408(6) Uani 1 1 d .
O2 O 0.2617(3) 0.1967(3) 0.3354(2) 0.0517(7) Uani 1 1 d .
O3 O 0.0750(4) 0.6338(3) 0.2911(2) 0.0541(8) Uani 1 1 d .
O4 O 0.0059(5) 0.6166(3) 0.7651(3) 0.0990(15) Uani 1 1 d U
O5 O 0.1394(4) 0.4879(4) 0.8479(3) 0.0784(11) Uani 1 1 d .
O6 O 0.1105(5) 0.0729(3) 0.8314(2) 0.0839(15) Uani 1 1 d .
O7 O 0.3991(5) 0.3202(4) 0.8740(2) 0.0837(11) Uani 1 1 d .
H7C H 0.3078 0.3385 0.8712 0.100 Uiso 1 1 d R
H7D H 0.4492 0.3006 0.8258 0.100 Uiso 1 1 d R
O8 O 0.4687(4) 0.3794(3) 0.3246(2) 0.0690(9) Uani 1 1 d .
H8C H 0.3950 0.3458 0.3162 0.083 Uiso 1 1 d R
H9D H 0.5468 0.3561 0.2881 0.083 Uiso 1 1 d R
O9 O 0.4750(6) 0.4758(4) -0.0013(3) 0.1056(15) Uani 1 1 d .
H9A H 0.4065 0.4269 0.0202 0.127 Uiso 1 1 d R
H9B H 0.5537 0.4442 0.0192 0.127 Uiso 1 1 d R
O10 O -0.4531(4) 0.4998(3) 0.4581(2) 0.0678(9) Uani 1 1 d .
H10C H -0.4134 0.4399 0.4914 0.081 Uiso 1 1 d R
H10D H -0.5360 0.4786 0.4538 0.081 Uiso 1 1 d R
O11 O -0.4831(4) 0.3889(3) 0.6424(2) 0.0753(10) Uani 1 1 d .
O12 O -0.4344(6) 0.2089(5) 0.7194(3) 0.1164(18) Uani 1 1 d .
O13 O -0.4522(5) 0.2070(4) 0.5908(3) 0.0876(12) Uani 1 1 d .
O14 O -0.1728(6) 0.1855(5) 0.1323(3) 0.1086(15) Uiso 1 1 d .
O15 O -0.3763(9) 0.2439(8) 0.1038(5) 0.161(3) Uiso 1 1 d .
O16 O -0.2817(7) 0.3549(6) 0.1829(4) 0.136(2) Uiso 1 1 d .

loop_
_atom_site_aniso_label
_atom_site_aniso_U_11
_atom_site_aniso_U_22
_atom_site_aniso_U_33
_atom_site_aniso_U_23
_atom_site_aniso_U_13
_atom_site_aniso_U_12
Cu1 0.0271(3) 0.0425(3) 0.0312(3) -0.0055(2) 0.0090(2) -0.0044(2)
Cu2 0.0312(3) 0.0485(3) 0.0360(3) -0.0053(2) 0.0123(2) -0.0064(2)
Cu3 0.0299(3) 0.0533(3) 0.0352(3) -0.0036(2) 0.0129(2) -0.0048(2)
Cu4 0.0287(3) 0.0480(3) 0.0322(3) -0.0042(2) 0.0084(2) -0.0052(2)
C1 0.0327(19) 0.0278(18) 0.041(2) -0.0003(14) 0.0064(16) -0.0004(15)
C2 0.032(2) 0.037(2) 0.041(2) 0.0009(16) 0.0108(17) -0.0040(16)
C3 0.033(2) 0.036(2) 0.041(2) -0.0015(16) 0.0065(16) -0.0083(16)
C4 0.032(2) 0.0264(18) 0.0389(19) -0.0034(14) 0.0073(16) 0.0005(15)
C5 0.044(2) 0.037(2) 0.040(2) 0.0054(16) 0.0102(18) -0.0109(17)
C6 0.0315(19) 0.045(2) 0.046(2) 0.0026(17) 0.0044(17) -0.0114(17)
C7 0.037(2) 0.047(2) 0.045(2) 0.0014(18) 0.0016(18) -0.0010(18)
C8 0.035(2) 0.0344(19) 0.041(2) -0.0055(16) 0.0059(16) -0.0019(16)
C9 0.041(2) 0.032(2) 0.037(2) 0.0007(16) -0.0057(18) 0.0019(17)
C10 0.061(3) 0.041(2) 0.032(2) -0.0022(17) -0.001(2) -0.003(2)
C11 0.114(4) 0.040(2) 0.039(2) -0.0056(18) 0.011(3) -0.005(3)
C12 0.058(2) 0.0265(18) 0.042(2) -0.0015(15) -0.0124(18) -0.0059(17)
C13 0.040(2) 0.0265(18) 0.0265(18) -0.0068(14) -0.0015(15) 0.0000(15)
C14 0.037(2) 0.036(2) 0.052(2) -0.0063(17) 0.0052(17) 0.0053(16)
C15 0.057(3) 0.062(3) 0.074(3) -0.016(3) 0.032(3) -0.014(2)
C16 0.071(4) 0.059(3) 0.042(3) 0.003(2) 0.015(2) -0.002(3)
C17 0.058(3) 0.035(2) 0.040(2) 0.0021(18) 0.000(2) -0.010(2)
C18 0.047(3) 0.030(2) 0.069(3) -0.014(2) 0.034(2) -0.008(2)
C19 0.0225(19) 0.0270(18) 0.0219(19) -0.0022(14) -0.0002(15) -0.0007(14)
C20 0.024(2) 0.0294(19) 0.0253(19) -0.0020(14) 0.0016(15) -0.0035(15)
C21 0.024(2) 0.0240(19) 0.040(2) -0.0051(16) 0.0057(18) 0.0025(15)
C22 0.032(2) 0.0221(19) 0.032(2) 0.0004(16) 0.0036(18) 0.0013(16)
C23 0.034(2) 0.024(2) 0.040(2) -0.0023(17) 0.0059(19) 0.0028(17)
C24 0.036(2) 0.0222(18) 0.038(2) -0.0024(16) 0.0080(19) -0.0010(17)
C25 0.029(2) 0.0251(19) 0.033(2) -0.0042(16) 0.0039(18) -0.0002(16)
C26 0.026(2) 0.036(2) 0.030(2) -0.0071(17) 0.0018(17) 0.0010(17)
C27 0.036(2) 0.031(2) 0.041(2) 0.0009(18) 0.007(2) -0.0079(18)
C28 0.036(2) 0.028(2) 0.039(2) -0.0028(17) 0.0067(19) -0.0039(17)
C29 0.024(2) 0.0297(19) 0.0232(18) -0.0029(14) 0.0043(15) -0.0025(15)
C30 0.0238(19) 0.0307(18) 0.0236(19) -0.0013(14) -0.0008(15) -0.0008(15)
C31 0.030(2) 0.0243(18) 0.034(2) -0.0020(16) 0.0023(18) -0.0028(16)
C32 0.030(2) 0.0275(19) 0.038(2) -0.0046(17) 0.0011(19) -0.0007(17)
C33 0.030(2) 0.029(2) 0.031(2) -0.0064(16) 0.0129(17) -0.0070(17)
C34 0.038(3) 0.0238(19) 0.036(2) -0.0034(16) 0.0059(19) -0.0057(17)
C35 0.029(2) 0.032(2) 0.037(2) -0.0049(17) 0.0061(17) -0.0059(16)
C36 0.042(3) 0.039(2) 0.032(2) 0.0000(17) 0.0039(18) -0.0206(19)
C37 0.040(2) 0.033(2) 0.036(2) -0.0032(16) 0.0182(18) 0.0040(17)
C38 0.039(2) 0.034(2) 0.035(2) -0.0009(16) 0.0166(18) -0.0036(17)
C39 0.022(2) 0.033(2) 0.0256(19) -0.0028(15) -0.0001(15) -0.0050(16)
C40 0.024(2) 0.0296(19) 0.031(2) -0.0035(15) 0.0007(16) -0.0041(15)
C41 0.034(2) 0.027(2) 0.044(3) -0.0026(18) 0.012(2) -0.0033(18)
C42 0.035(3) 0.037(2) 0.045(3) -0.007(2) 0.009(2) -0.0011(19)
C43 0.031(2) 0.030(2) 0.037(2) -0.0007(17) 0.0019(19) -0.0095(17)
C44 0.039(3) 0.031(2) 0.033(2) -0.0080(17) 0.0036(19) -0.0045(18)
C45 0.027(2) 0.029(2) 0.039(2) -0.0058(17) 0.0069(18) 0.0006(16)
C46 0.035(2) 0.036(2) 0.037(2) -0.0019(17) 0.0071(19) -0.0088(19)
C47 0.026(2) 0.034(2) 0.034(2) -0.0083(17) 0.0023(17) -0.0004(17)
C48 0.032(2) 0.033(2) 0.032(2) -0.0041(17) -0.0012(18) -0.0062(18)
C49 0.027(2) 0.0317(19) 0.027(2) -0.0073(16) -0.0009(17) -0.0042(16)
C50 0.027(2) 0.034(2) 0.0253(19) -0.0015(15) -0.0028(16) -0.0058(16)
C51 0.036(2) 0.033(2) 0.041(2) 0.0034(16) 0.0075(18) -0.0022(17)
C52 0.044(2) 0.032(2) 0.039(2) -0.0024(16) 0.0003(18) 0.0020(17)
C53 0.033(2) 0.037(2) 0.0262(19) -0.0003(16) 0.0087(16) -0.0094(17)
C54 0.034(2) 0.031(2) 0.029(2) -0.0029(15) 0.0033(16) -0.0019(16)
C55 0.032(3) 0.033(2) 0.040(3) 0.0014(18) 0.010(2) 0.0039(18)
C56 0.037(3) 0.037(2) 0.042(3) 0.0055(19) 0.006(2) -0.006(2)
C57 0.034(2) 0.033(2) 0.030(2) -0.0021(16) 0.0014(18) -0.0001(17)
C58 0.033(2) 0.036(2) 0.032(2) -0.0024(17) 0.0073(18) -0.0047(17)
N1 0.0366(17) 0.0287(16) 0.0403(16) 0.0016(13) 0.0018(14) 0.0006(13)
N2 0.0440(19) 0.0297(16) 0.0370(16) -0.0033(12) 0.0078(14) -0.0036(14)
N3 0.0287(19) 0.0331(18) 0.0227(17) -0.0010(14) 0.0049(14) -0.0018(15)
N4 0.0253(18) 0.0380(19) 0.0326(19) -0.0073(15) 0.0044(15) -0.0048(15)
N5 0.0261(18) 0.0323(17) 0.0321(19) -0.0025(14) 0.0026(14) -0.0027(14)
N6 0.0243(17) 0.0407(19) 0.0274(17) -0.0047(14) 0.0106(13) -0.0016(14)
N7 0.0260(19) 0.045(2) 0.0269(18) -0.0029(15) 0.0021(14) -0.0085(16)
N8 0.0237(18) 0.0308(18) 0.0332(19) -0.0057(15) 0.0029(14) -0.0025(14)
N9 0.0338(19) 0.0362(18) 0.0300(18) -0.0075(14) 0.0000(15) -0.0095(15)
N10 0.0313(19) 0.040(2) 0.0283(18) -0.0035(15) 0.0031(14) -0.0044(16)
N11 0.043(2) 0.053(2) 0.067(3) -0.004(2) 0.0078(19) -0.0032(18)
N12 0.110(4) 0.067(3) 0.065(3) -0.008(2) 0.001(3) -0.026(3)
O1 0.0420(15) 0.0295(13) 0.0495(15) 0.0015(11) -0.0078(12) -0.0072(11)
O2 0.0464(16) 0.0403(15) 0.075(2) -0.0163(14) -0.0229(15) 0.0003(13)
O3 0.073(2) 0.0274(14) 0.0526(18) -0.0059(13) 0.0087(15) -0.0060(14)
O4 0.105(3) 0.0344(18) 0.115(3) 0.0122(19) 0.050(3) 0.0049(19)
O5 0.064(2) 0.077(2) 0.097(3) -0.047(2) 0.009(2) -0.0192(19)
O6 0.109(3) 0.0345(19) 0.074(3) 0.0127(17) 0.030(2) 0.0114(19)
O7 0.104(3) 0.060(2) 0.077(2) 0.0161(18) -0.016(2) -0.003(2)
O8 0.067(2) 0.058(2) 0.081(2) -0.0164(17) 0.0016(18) -0.0227(17)
O9 0.105(4) 0.071(3) 0.115(4) 0.009(2) 0.021(3) -0.009(2)
O10 0.066(2) 0.0447(18) 0.086(2) 0.0014(17) -0.0024(19) -0.0127(16)
O11 0.084(3) 0.0395(18) 0.096(3) -0.0129(17) -0.002(2) -0.0043(17)
O12 0.127(4) 0.117(4) 0.084(3) 0.027(3) -0.023(3) 0.024(3)
O13 0.085(3) 0.070(2) 0.106(3) -0.037(2) 0.006(2) -0.014(2)

loop_
_atom_type_symbol
_atom_type_description
_atom_type_scat_dispersion_real
_atom_type_scat_dispersion_imag
_atom_type_scat_source
C C 0.0033 0.0016 'International Tables Vol C Tables 4.2.6.8 and 6.1.1.4'
N N 0.0061 0.0033 'International Tables Vol C Tables 4.2.6.8 and 6.1.1.4'
O O 0.0106 0.0060 'International Tables Vol C Tables 4.2.6.8 and 6.1.1.4'
Cu Cu 0.3201 1.2651 'International Tables Vol C Tables 4.2.6.8 and 6.1.1.4'
H H 0.0000 0.0000 'International Tables Vol C Tables 4.2.6.8 and 6.1.1.4'

loop_
_geom_angle_atom_site_label_1
_geom_angle_atom_site_label_2
_geom_angle_atom_site_label_3
_geom_angle
_geom_angle_site_symmetry_1
_geom_angle_site_symmetry_3
N5 Cu1 N3 155.98(14) . .
N5 Cu1 O1 105.02(13) . .
N3 Cu1 O1 98.81(13) . .
N7 Cu2 N9 157.96(14) . .
N7 Cu2 O1 99.27(12) . .
N9 Cu2 O1 100.06(12) . .
N4 Cu3 N6 156.20(14) . 1_356
N4 Cu3 O5 106.17(14) . 1_445
N6 Cu3 O5 97.12(14) 1_356 1_445
N10 Cu4 N8 160.29(14) 1_356 .
N10 Cu4 O4 98.61(15) 1_356 1_445
N8 Cu4 O4 100.54(15) . 1_445
C2 C1 C6 117.1(4) . .
C2 C1 C7 123.2(3) . .
C6 C1 C7 119.5(4) . .
C3 C2 C1 123.0(3) . .
C3 C2 H2A 118.5 . .
C1 C2 H2A 118.5 . .
C2 C3 C4 120.0(3) . .
C2 C3 H3A 120.0 . .
C4 C3 H3A 120.0 . .
C5 C4 C3 117.8(4) . .
C5 C4 C8 124.1(3) . .
C3 C4 C8 118.1(4) . .
C4 C5 C6 121.0(3) . .
C4 C5 H5A 119.5 . .
C6 C5 H5A 119.5 . .
C1 C6 C5 121.1(4) . .
C1 C6 H6A 119.5 . .
C5 C6 H6A 119.5 . .
N1 C7 C1 114.6(3) . .
N1 C7 H7A 108.6 . .
C1 C7 H7A 108.6 . .
N1 C7 H7B 108.6 . .
C1 C7 H7B 108.6 . .
H7A C7 H7B 107.6 . .
N2 C8 C4 113.0(3) . .
N2 C8 H8A 109.0 . .
C4 C8 H8A 109.0 . .
N2 C8 H8B 109.0 . .
C4 C8 H8B 109.0 . .
H8A C8 H8B 107.8 . .
O3 C9 N1 124.2(4) . .
O3 C9 C10 126.5(4) . .
N1 C9 C10 109.4(4) . .
C9 C10 C11 105.9(4) . .
C9 C10 H10A 110.6 . .
C11 C10 H10A 110.6 . .
C9 C10 H10B 110.6 . .
C11 C10 H10B 110.6 . .
H10A C10 H10B 108.7 . .
C10 C11 C12 106.9(3) . .
C10 C11 H11A 110.3 . .
C12 C11 H11A 110.3 . .
C10 C11 H11B 110.3 . .
C12 C11 H11B 110.3 . .
H11A C11 H11B 108.6 . .
N1 C12 C13 112.5(3) . .
N1 C12 C11 102.7(3) . .
C13 C12 C11 112.3(4) . .
N1 C12 H12A 109.7 . .
C13 C12 H12A 109.7 . .
C11 C12 H12A 109.7 . .
O2 C13 O1 124.6(4) . .
O2 C13 C12 120.6(3) . .
O1 C13 C12 114.7(3) . .
N2 C14 C18 113.2(3) . .
N2 C14 C15 103.4(3) . .
C18 C14 C15 113.7(4) . .
N2 C14 H14A 108.7 . .
C18 C14 H14A 108.7 . .
C15 C14 H14A 108.7 . .
C16 C15 C14 104.5(4) . .
C16 C15 H15A 110.9 . .
C14 C15 H15A 110.9 . .
C16 C15 H15B 110.9 . .
C14 C15 H15B 110.9 . .
H15A C15 H15B 108.9 . .
C17 C16 C15 106.5(4) . .
C17 C16 H16A 110.4 . .
C15 C16 H16A 110.4 . .
C17 C16 H16B 110.4 . .
C15 C16 H16B 110.4 . .
H16A C16 H16B 108.6 . .
O6 C17 N2 125.1(4) . .
O6 C17 C16 127.3(4) . .
N2 C17 C16 107.6(4) . .
O5 C18 O4 124.5(5) . .
O5 C18 C14 119.6(4) . .
O4 C18 C14 115.8(6) . .
C24 C19 C21 116.9(3) . .
C24 C19 C20 121.7(3) . .
C21 C19 C20 121.4(3) . .
C28 C20 C25 117.9(4) . .
C28 C20 C19 121.4(3) . .
C25 C20 C19 120.7(3) . .
C22 C21 C19 118.9(4) . .
C22 C21 H21A 120.5 . .
C19 C21 H21A 120.5 . .
N3 C22 C21 124.4(4) . .
N3 C22 H22A 117.8 . .
C21 C22 H22A 117.8 . .
N3 C23 C24 122.7(4) . .
N3 C23 H23A 118.7 . .
C24 C23 H23A 118.7 . .
C19 C24 C23 120.7(4) . .
C19 C24 H24A 119.7 . .
C23 C24 H24A 119.7 . .
C26 C25 C20 118.5(4) . .
C26 C25 H25A 120.8 . .
C20 C25 H25A 120.8 . .
N4 C26 C25 123.9(4) . .
N4 C26 H26A 118.1 . .
C25 C26 H26A 118.1 . .
N4 C27 C28 122.7(4) . .
N4 C27 H27A 118.6 . .
C28 C27 H27A 118.6 . .
C20 C28 C27 119.7(4) . .
C20 C28 H28A 120.2 . .
C27 C28 H28A 120.2 . .
C31 C29 C34 116.5(4) . .
C31 C29 C30 121.2(3) . .
C34 C29 C30 122.3(3) . .
C38 C30 C35 117.0(4) . .
C38 C30 C29 121.6(3) . .
C35 C30 C29 121.4(3) . .
C32 C31 C29 120.3(4) . .
C32 C31 H31A 119.9 . .
C29 C31 H31A 119.9 . .
N5 C32 C31 123.6(4) . .
N5 C32 H32A 118.2 . .
C31 C32 H32A 118.2 . .
N5 C33 C34 123.7(4) . .
N5 C33 H33A 118.2 . .
C34 C33 H33A 118.2 . .
C29 C34 C33 119.1(4) . .
C29 C34 H34A 120.4 . .
C33 C34 H34A 120.4 . .
C36 C35 C30 119.9(4) . .
C36 C35 H35A 120.1 . .
C30 C35 H35A 120.1 . .
N6 C36 C35 124.0(4) . .
N6 C36 H36A 118.0 . .
C35 C36 H36A 118.0 . .
N6 C37 C38 123.5(4) . .
N6 C37 H37A 118.2 . .
C38 C37 H37A 118.2 . .
C30 C38 C37 119.6(4) . .
C30 C38 H38A 120.2 . .
C37 C38 H38A 120.2 . .
C45 C39 C48 116.1(4) . .
C45 C39 C40 122.4(3) . .
C48 C39 C40 121.5(3) . .
C44 C40 C41 115.8(4) . .
C44 C40 C39 122.1(3) . .
C41 C40 C39 122.1(3) . .
C42 C41 C40 120.3(4) . .
C42 C41 H41A 119.8 . .
C40 C41 H41A 119.8 . .
N8 C42 C41 123.1(4) . .
N8 C42 H42A 118.5 . .
C41 C42 H42A 118.5 . .
N8 C43 C44 123.0(4) . .
N8 C43 H43A 118.5 . .
C44 C43 H43A 118.5 . .
C43 C44 C40 120.3(4) . .
C43 C44 H44A 119.8 . .
C40 C44 H44A 119.8 . .
C46 C45 C39 121.1(4) . .
C46 C45 H45A 119.5 . .
C39 C45 H45A 119.5 . .
N7 C46 C45 123.3(4) . .
N7 C46 H46A 118.4 . .
C45 C46 H46A 118.4 . .
N7 C47 C48 122.8(4) . .
N7 C47 H47A 118.6 . .
C48 C47 H47A 118.6 . .
C47 C48 C39 120.1(4) . .
C47 C48 H48A 119.9 . .
C39 C48 H48A 119.9 . .
C51 C49 C54 115.0(4) . .
C51 C49 C50 123.1(3) . .
C54 C49 C50 121.9(4) . .
C58 C50 C55 116.6(4) . .
C58 C50 C49 121.7(3) . .
C55 C50 C49 121.6(4) . .
C52 C51 C49 120.5(4) . .
C52 C51 H51A 119.7 . .
C49 C51 H51A 119.7 . .
N9 C52 C51 123.3(4) . .
N9 C52 H52A 118.3 . .
C51 C52 H52A 118.3 . .
N9 C53 C54 122.6(4) . .
N9 C53 H53A 118.7 . .
C54 C53 H53A 118.7 . .
C53 C54 C49 121.2(4) . .
C53 C54 H54A 119.4 . .
C49 C54 H54A 119.4 . .
C56 C55 C50 119.8(4) . .
C56 C55 H55A 120.1 . .
C50 C55 H55A 120.1 . .
C55 C56 N10 124.1(4) . .
C55 C56 H56A 118.0 . .
N10 C56 H56A 118.0 . .
N10 C57 C58 124.5(4) . .
N10 C57 H57A 117.8 . .
C58 C57 H57A 117.8 . .
C57 C58 C50 119.7(4) . .
C57 C58 H58A 120.2 . .
C50 C58 H58A 120.2 . .
C9 N1 C7 123.5(3) . .
C9 N1 C12 114.9(3) . .
C7 N1 C12 121.4(3) . .
C17 N2 C14 115.2(3) . .
C17 N2 C8 124.3(3) . .
C14 N2 C8 119.6(3) . .
C22 N3 C23 116.5(3) . .
C22 N3 Cu1 123.0(3) . .
C23 N3 Cu1 120.5(3) . .
C26 N4 C27 117.3(4) . .
C26 N4 Cu3 121.7(3) . .
C27 N4 Cu3 121.0(3) . .
C33 N5 C32 116.8(4) . .
C33 N5 Cu1 123.8(3) . .
C32 N5 Cu1 119.4(3) . .
C37 N6 C36 116.0(4) . .
C37 N6 Cu3 123.0(3) . 1_754
C36 N6 Cu3 120.9(3) . 1_754
C47 N7 C46 116.6(4) . .
C47 N7 Cu2 120.1(3) . .
C46 N7 Cu2 123.2(3) . .
C43 N8 C42 117.4(4) . .
C43 N8 Cu4 122.4(3) . .
C42 N8 Cu4 120.2(3) . .
C53 N9 C52 117.3(4) . .
C53 N9 Cu2 119.3(3) . .
C52 N9 Cu2 123.0(3) . .
C57 N10 C56 115.3(4) . .
C57 N10 Cu4 120.8(3) . 1_754
C56 N10 Cu4 123.9(3) . 1_754
O12 N11 O13 120.7(5) . .
O12 N11 O11 122.6(5) . .
O13 N11 O11 116.6(4) . .
O15 N12 O16 131.9(7) . .
O15 N12 O14 111.0(6) . .
O16 N12 O14 116.5(6) . .
C13 O1 Cu1 126.1(2) . .
C13 O1 Cu2 135.8(2) . .
Cu1 O1 Cu2 92.68(10) . .
C18 O4 Cu4 156.1(5) . 1_665
C18 O5 Cu3 105.8(3) . 1_665
H7C O7 H7D 109.1 . .
H8C O8 H9D 108.6 . .
H9A O9 H9B 107.4 . .
H10C O10 H10D 108.3 . .

loop_
_geom_bond_atom_site_label_1
_geom_bond_atom_site_label_2
_geom_bond_distance
_geom_bond_site_symmetry_2
Cu1 N5 1.935(4) .
Cu1 N3 1.938(3) .
Cu1 O1 2.189(3) .
Cu2 N7 1.909(3) .
Cu2 N9 1.915(3) .
Cu2 O1 2.251(3) .
Cu3 N4 1.921(3) .
Cu3 N6 1.929(3) 1_356
Cu3 O5 2.330(4) 1_445
Cu4 N10 1.913(4) 1_356
Cu4 N8 1.924(3) .
Cu4 O4 2.138(3) 1_445
C1 C2 1.380(5) .
C1 C6 1.392(5) .
C1 C7 1.508(6) .
C2 C3 1.368(6) .
C2 H2A 0.9300 .
C3 C4 1.413(5) .
C3 H3A 0.9300 .
C4 C5 1.384(5) .
C4 C8 1.508(6) .
C5 C6 1.396(6) .
C5 H5A 0.9300 .
C6 H6A 0.9300 .
C7 N1 1.462(5) .
C7 H7A 0.9700 .
C7 H7B 0.9700 .
C8 N2 1.463(5) .
C8 H8A 0.9700 .
C8 H8B 0.9700 .
C9 O3 1.242(5) .
C9 N1 1.337(5) .
C9 C10 1.496(6) .
C10 C11 1.501(6) .
C10 H10A 0.9700 .
C10 H10B 0.9700 .
C11 C12 1.552(6) .
C11 H11A 0.9700 .
C11 H11B 0.9700 .
C12 N1 1.468(5) .
C12 C13 1.534(5) .
C12 H12A 0.9800 .
C13 O2 1.217(5) .
C13 O1 1.264(4) .
C14 N2 1.449(5) .
C14 C18 1.507(6) .
C14 C15 1.537(6) .
C14 H14A 0.9800 .
C15 C16 1.504(7) .
C15 H15A 0.9700 .
C15 H15B 0.9700 .
C16 C17 1.499(7) .
C16 H16A 0.9700 .
C16 H16B 0.9700 .
C17 O6 1.223(6) .
C17 N2 1.332(5) .
C18 O5 1.236(7) .
C18 O4 1.247(6) .
C19 C24 1.378(5) .
C19 C21 1.396(5) .
C19 C20 1.500(5) .
C20 C28 1.377(5) .
C20 C25 1.413(6) .
C21 C22 1.395(6) .
C21 H21A 0.9300 .
C22 N3 1.329(5) .
C22 H22A 0.9300 .
C23 N3 1.349(5) .
C23 C24 1.391(6) .
C23 H23A 0.9300 .
C24 H24A 0.9300 .
C25 C26 1.382(6) .
C25 H25A 0.9300 .
C26 N4 1.342(5) .
C26 H26A 0.9300 .
C27 N4 1.344(6) .
C27 C28 1.399(6) .
C27 H27A 0.9300 .
C28 H28A 0.9300 .
C29 C31 1.395(5) .
C29 C34 1.396(5) .
C29 C30 1.507(5) .
C30 C38 1.382(5) .
C30 C35 1.390(5) .
C31 C32 1.367(6) .
C31 H31A 0.9300 .
C32 N5 1.343(5) .
C32 H32A 0.9300 .
C33 N5 1.328(5) .
C33 C34 1.397(6) .
C33 H33A 0.9300 .
C34 H34A 0.9300 .
C35 C36 1.360(6) .
C35 H35A 0.9300 .
C36 N6 1.354(6) .
C36 H36A 0.9300 .
C37 N6 1.333(5) .
C37 C38 1.390(6) .
C37 H37A 0.9300 .
C38 H38A 0.9300 .
C39 C45 1.390(5) .
C39 C48 1.404(6) .
C39 C40 1.483(5) .
C40 C44 1.399(5) .
C40 C41 1.405(6) .
C41 C42 1.367(6) .
C41 H41A 0.9300 .
C42 N8 1.343(5) .
C42 H42A 0.9300 .
C43 N8 1.341(5) .
C43 C44 1.372(6) .
C43 H43A 0.9300 .
C44 H44A 0.9300 .
C45 C46 1.358(6) .
C45 H45A 0.9300 .
C46 N7 1.357(6) .
C46 H46A 0.9300 .
C47 N7 1.354(5) .
C47 C48 1.381(6) .
C47 H47A 0.9300 .
C48 H48A 0.9300 .
C49 C51 1.399(6) .
C49 C54 1.401(6) .
C49 C50 1.463(5) .
C50 C58 1.401(6) .
C50 C55 1.416(6) .
C51 C52 1.377(6) .
C51 H51A 0.9300 .
C52 N9 1.343(5) .
C52 H52A 0.9300 .
C53 N9 1.331(6) .
C53 C54 1.382(6) .
C53 H53A 0.9300 .
C54 H54A 0.9300 .
C55 C56 1.352(6) .
C55 H55A 0.9300 .
C56 N10 1.380(6) .
C56 H56A 0.9300 .
C57 N10 1.349(5) .
C57 C58 1.371(6) .
C57 H57A 0.9300 .
C58 H58A 0.9300 .
N6 Cu3 1.929(3) 1_754
N10 Cu4 1.913(4) 1_754
N11 O12 1.192(5) .
N11 O13 1.246(5) .
N11 O11 1.255(5) .
N12 O15 1.198(8) .
N12 O16 1.213(7) .
N12 O14 1.230(7) .
O4 Cu4 2.138(3) 1_665
O5 Cu3 2.330(3) 1_665
O7 H7C 0.8371 .
O7 H7D 0.8480 .
O8 H8C 0.8400 .
O8 H9D 0.8508 .
O9 H9A 0.8425 .
O9 H9B 0.8605 .
O10 H10C 0.8591 .
O10 H10D 0.8337 .
